data_4070805
loop_
_publ_author_name
'Zhang, Jia-Sheng'
'Liu, Shuang'
'Wang, Guo-Liang'
'Lin, Yue-Jian'
'Jin, Guo-Xin'

_publ_section_title
;
 Self-Assembly of Trinuclear Half-Sandwich Metal (Co and Ru) Complexes
 Containing Ancillaryortho-Carborane-1,2-dithiolato Ligands
;
_journal_issue 6
_journal_name_full Organometallics
_journal_page_first 1112
_journal_paper_doi 10.1021/om701031w
_journal_volume 27
_journal_year 2008
_chemical_formula_sum 'C54 H87 B30 Co3 N6 S6'
_chemical_formula_weight 1513.75
_chemical_name_systematic
; 
 ? 
;
_space_group_IT_number 138
_symmetry_cell_setting tetragonal
_symmetry_space_group_name_Hall '-P 4ac 2ac'
_symmetry_space_group_name_H-M 'P 42/n c m :2'
_atom_sites_solution_hydrogens geom
_atom_sites_solution_primary direct
_atom_sites_solution_secondary difmap
_audit_creation_method SHELXL-97
_cell_angle_alpha 90.00
_cell_angle_beta 90.00
_cell_angle_gamma 90.00
_cell_formula_units_Z 8
_cell_length_a 34.927(6)
_cell_length_b 34.927(6)
_cell_length_c 16.073(4)
_cell_measurement_reflns_used 998
_cell_measurement_temperature 293(2)
_cell_measurement_theta_max 19.078
_cell_measurement_theta_min 2.238
_cell_volume 19607(7)
_computing_cell_refinement 'Bruker SMART'
_computing_data_collection 'Bruker SMART'
_computing_data_reduction 'Bruker SHELXTL'
_computing_molecular_graphics 'Bruker SHELXTL'
_computing_publication_material 'Bruker SHELXTL'
_computing_structure_refinement 'SHELXL-97 (Sheldrick, 1997)'
_computing_structure_solution 'SHELXS-97 (Sheldrick, 1990)'
_diffrn_ambient_temperature 293(2)
_diffrn_measured_fraction_theta_full 0.999
_diffrn_measured_fraction_theta_max 0.999
_diffrn_measurement_device_type 'CCD area detector'
_diffrn_measurement_method 'phi and omega scans'
_diffrn_radiation_monochromator graphite
_diffrn_radiation_source 'fine-focus sealed tube'
_diffrn_radiation_type MoK\a
_diffrn_radiation_wavelength 0.71073
_diffrn_reflns_av_R_equivalents 0.0965
_diffrn_reflns_av_sigmaI/netI 0.0796
_diffrn_reflns_limit_h_max 37
_diffrn_reflns_limit_h_min -43
_diffrn_reflns_limit_k_max 43
_diffrn_reflns_limit_k_min -30
_diffrn_reflns_limit_l_max 19
_diffrn_reflns_limit_l_min -19
_diffrn_reflns_number 87791
_diffrn_reflns_theta_full 26.01
_diffrn_reflns_theta_max 26.01
_diffrn_reflns_theta_min 0.82
_diffrn_standards_decay_% 2.73
_exptl_absorpt_coefficient_mu 0.662
_exptl_absorpt_correction_T_max 0.9368
_exptl_absorpt_correction_T_min 0.9073
_exptl_absorpt_correction_type multi-scan
_exptl_absorpt_process_details sadabs
_exptl_crystal_colour green
_exptl_crystal_density_diffrn 1.026
_exptl_crystal_density_method 'not measured'
_exptl_crystal_description prism
_exptl_crystal_F_000 6240
_exptl_crystal_size_max 0.15
_exptl_crystal_size_mid 0.15
_exptl_crystal_size_min 0.10
_refine_diff_density_max 0.918
_refine_diff_density_min -0.330
_refine_diff_density_rms 0.140
_refine_ls_extinction_method none
_refine_ls_goodness_of_fit_ref 1.030
_refine_ls_hydrogen_treatment constr
_refine_ls_matrix_type full
_refine_ls_number_parameters 504
_refine_ls_number_reflns 9891
_refine_ls_number_restraints 6
_refine_ls_restrained_S_all 1.030
_refine_ls_R_factor_all 0.1402
_refine_ls_R_factor_gt 0.0748
_refine_ls_shift/su_max 0.003
_refine_ls_shift/su_mean 0.000
_refine_ls_structure_factor_coef Fsqd
_refine_ls_weighting_details 'calc w=1/[\s^2^(Fo^2^)+(0.1336P)^2^+0.0000P] where P=(Fo^2^+2Fc^2^)/3'
_refine_ls_weighting_scheme calc
_refine_ls_wR_factor_gt 0.2184
_refine_ls_wR_factor_ref 0.2483
_reflns_number_gt 5010
_reflns_number_total 9891
_reflns_threshold_expression >2sigma(I)
_cod_data_source_file om701031w-file002.cif
_cod_data_source_block f60413d
_cod_depositor_comments
;
The following automatic conversions were performed:

'_symmetry_cell_setting' value 'Tetragonal' changed to 'tetragonal'
according to /home/saulius/struct/CIF-dictionaries/cif_core.dic
dictionary named 'cif_core.dic' version 2.4.1 from 2010-06-29.

Automatic conversion script
Id: cif_fix_values 1715 2011-07-08 13:25:40Z adriana 
;
_cod_original_cell_volume 19607(6)
_cod_original_sg_symbol_H-M P4(2)/ncm
_cod_database_code 4070805

loop_
_symmetry_equiv_pos_as_xyz
'x, y, z'
'-x+1/2, -y+1/2, z'
'-y+1/2, x, z+1/2'
'y, -x+1/2, z+1/2'
'-x, y+1/2, -z+1/2'
'x+1/2, -y, -z+1/2'
'y+1/2, x+1/2, -z'
'-y, -x, -z'
'-x, -y, -z'
'x-1/2, y-1/2, -z'
'y-1/2, -x, -z-1/2'
'-y, x-1/2, -z-1/2'
'x, -y-1/2, z-1/2'
'-x-1/2, y, z-1/2'
'-y-1/2, -x-1/2, z'
'y, x, z'

loop_
_atom_site_label
_atom_site_type_symbol
_atom_site_fract_x
_atom_site_fract_y
_atom_site_fract_z
_atom_site_U_iso_or_equiv
_atom_site_adp_type
_atom_site_occupancy
_atom_site_symmetry_multiplicity
_atom_site_calc_flag
_atom_site_refinement_flags
Co1 Co 0.70212(2) 0.06229(2) 0.56394(4) 0.0432(2) Uani 1 1 d .
Co2 Co 0.37003(3) 0.12997(3) 0.24649(9) 0.0689(4) Uani 1 2 d S
S1 S 0.67113(4) 0.11468(4) 0.61195(9) 0.0508(4) Uani 1 1 d .
S2 S 0.69673(5) 0.03014(5) 0.68529(9) 0.0569(4) Uani 1 1 d .
S3 S 0.39220(6) 0.17421(5) 0.33680(13) 0.0790(6) Uani 1 1 d .
N1 N 0.65463(11) 0.03969(12) 0.5162(2) 0.0375(10) Uani 1 1 d .
N2 N 0.40903(13) 0.09097(13) 0.2804(4) 0.0511(17) Uani 1 2 d S
N3 N 0.53948(13) -0.03948(13) 0.4421(4) 0.0471(16) Uani 1 2 d S
N4 N 0.52610(12) 0.02204(12) 0.3832(3) 0.0470(11) Uani 1 1 d .
B1 B 0.62191(17) 0.06820(19) 0.7243(4) 0.0462(16) Uani 1 1 d .
H1 H 0.6076 0.0545 0.6711 0.055 Uiso 1 1 calc R
B2 B 0.6123(2) 0.1160(2) 0.7524(4) 0.0555(18) Uani 1 1 d .
H2 H 0.5916 0.1338 0.7181 0.067 Uiso 1 1 calc R
B3 B 0.6554(2) 0.1359(2) 0.7935(4) 0.063(2) Uani 1 1 d .
H3 H 0.6625 0.1663 0.7857 0.076 Uiso 1 1 calc R
B4 B 0.6910(2) 0.1000(2) 0.7909(5) 0.0597(19) Uani 1 1 d .
H4 H 0.7213 0.1071 0.7807 0.072 Uiso 1 1 calc R
B5 B 0.6765(2) 0.0624(2) 0.8569(4) 0.0609(19) Uani 1 1 d .
H5 H 0.6976 0.0448 0.8904 0.073 Uiso 1 1 calc R
B6 B 0.6337(2) 0.0425(2) 0.8151(4) 0.0553(18) Uani 1 1 d .
H6 H 0.6269 0.0119 0.8215 0.066 Uiso 1 1 calc R
B7 B 0.5979(2) 0.0779(2) 0.8186(5) 0.066(2) Uani 1 1 d .
H7 H 0.5675 0.0707 0.8277 0.079 Uiso 1 1 calc R
B8 B 0.6187(2) 0.1193(3) 0.8621(5) 0.070(2) Uani 1 1 d .
H8 H 0.6018 0.1394 0.9000 0.084 Uiso 1 1 calc R
B9 B 0.6670(2) 0.1086(3) 0.8856(5) 0.074(2) Uani 1 1 d .
H9 H 0.6818 0.1216 0.9391 0.088 Uiso 1 1 calc R
B10 B 0.6317(2) 0.0743(2) 0.8996(4) 0.064(2) Uani 1 1 d .
H10 H 0.6231 0.0646 0.9621 0.077 Uiso 1 1 calc R
B11 B 0.3207(2) 0.1793(2) 0.4358(9) 0.084(4) Uani 1 2 d S
H11 H 0.3054 0.1946 0.3858 0.100 Uiso 1 2 calc SR
B12 B 0.3564(3) 0.2024(3) 0.4975(7) 0.095(3) Uani 1 1 d .
H12 H 0.3642 0.2325 0.4873 0.114 Uiso 1 1 calc R
B13 B 0.3904(3) 0.1667(3) 0.5256(6) 0.087(3) Uani 1 1 d .
H13 H 0.4208 0.1741 0.5338 0.105 Uiso 1 1 calc R
B14 B 0.3767(2) 0.1233(2) 0.4814(7) 0.064(3) Uani 1 2 d S
H14 H 0.3978 0.1022 0.4599 0.076 Uiso 1 2 calc SR
B15 B 0.3124(3) 0.1876(3) 0.5443(10) 0.108(5) Uani 1 2 d S
H15 H 0.2913 0.2087 0.5660 0.129 Uiso 1 2 calc SR
B16 B 0.3555(3) 0.1805(3) 0.5991(6) 0.098(3) Uani 1 1 d .
H16 H 0.3626 0.1969 0.6554 0.117 Uiso 1 1 calc R
B17 B 0.3682(3) 0.1318(3) 0.5876(8) 0.083(4) Uani 1 2 d S
H17 H 0.3837 0.1163 0.6367 0.100 Uiso 1 2 calc SR
C1 C 0.65634(15) 0.10268(15) 0.7146(3) 0.0444(13) Uani 1 1 d .
C2 C 0.66886(15) 0.06023(16) 0.7507(3) 0.0446(13) Uani 1 1 d .
C3 C 0.36813(19) 0.16557(18) 0.4314(4) 0.0691(18) Uani 1 1 d .
C4 C 0.54905(15) -0.00350(15) 0.4211(3) 0.0439(13) Uani 1 1 d .
C5 C 0.49101(15) 0.00899(15) 0.3658(5) 0.0444(19) Uani 1 2 d S
C6 C 0.64493(15) 0.00264(15) 0.5262(3) 0.0457(13) Uani 1 1 d .
H6A H 0.6611 -0.0132 0.5566 0.055 Uiso 1 1 calc R
C7 C 0.61187(15) -0.01280(15) 0.4930(4) 0.0477(14) Uani 1 1 d .
H7A H 0.6062 -0.0386 0.5002 0.057 Uiso 1 1 calc R
C8 C 0.58744(14) 0.01060(15) 0.4493(3) 0.0421(13) Uani 1 1 d .
C9 C 0.59797(15) 0.04772(15) 0.4346(3) 0.0467(13) Uani 1 1 d .
H9A H 0.5828 0.0635 0.4017 0.056 Uiso 1 1 calc R
C10 C 0.63141(15) 0.06137(15) 0.4693(3) 0.0443(13) Uani 1 1 d .
H10A H 0.6382 0.0867 0.4597 0.053 Uiso 1 1 calc R
C11 C 0.44626(17) 0.10046(17) 0.2911(4) 0.0552(15) Uani 1 1 d .
H11A H 0.4536 0.1257 0.2815 0.066 Uiso 1 1 calc R
C12 C 0.47336(16) 0.07489(16) 0.3152(4) 0.0531(15) Uani 1 1 d .
H12A H 0.4986 0.0827 0.3215 0.064 Uiso 1 1 calc R
C13 C 0.46319(15) 0.03681(15) 0.3304(5) 0.0466(19) Uani 1 2 d S
C14 C 0.76179(17) 0.0565(2) 0.5702(4) 0.0675(19) Uani 1 1 d .
C15 C 0.74546(17) 0.0311(2) 0.5095(5) 0.0683(19) Uani 1 1 d .
C16 C 0.72823(16) 0.0545(2) 0.4487(4) 0.0642(19) Uani 1 1 d .
C17 C 0.73109(16) 0.0932(2) 0.4733(4) 0.0589(16) Uani 1 1 d .
C18 C 0.75247(17) 0.09384(19) 0.5492(4) 0.0585(17) Uani 1 1 d .
C19 C 0.7867(2) 0.0454(3) 0.6430(5) 0.121(4) Uani 1 1 d .
H19A H 0.8119 0.0392 0.6235 0.181 Uiso 1 1 calc R
H19B H 0.7758 0.0236 0.6706 0.181 Uiso 1 1 calc R
H19C H 0.7882 0.0665 0.6814 0.181 Uiso 1 1 calc R
C20 C 0.7494(3) -0.0116(2) 0.5046(7) 0.135(4) Uani 1 1 d .
H20A H 0.7298 -0.0218 0.4690 0.203 Uiso 1 1 calc R
H20B H 0.7468 -0.0224 0.5593 0.203 Uiso 1 1 calc R
H20C H 0.7741 -0.0181 0.4824 0.203 Uiso 1 1 calc R
C21 C 0.7110(2) 0.0386(4) 0.3706(5) 0.153(5) Uani 1 1 d .
H21A H 0.7308 0.0341 0.3305 0.229 Uiso 1 1 calc R
H21B H 0.6929 0.0566 0.3485 0.229 Uiso 1 1 calc R
H21C H 0.6982 0.0149 0.3829 0.229 Uiso 1 1 calc R
C22 C 0.7169(2) 0.1267(3) 0.4262(5) 0.119(4) Uani 1 1 d .
H22A H 0.7382 0.1421 0.4089 0.179 Uiso 1 1 calc R
H22B H 0.7002 0.1416 0.4610 0.179 Uiso 1 1 calc R
H22C H 0.7030 0.1180 0.3782 0.179 Uiso 1 1 calc R
C23 C 0.7659(2) 0.1281(2) 0.5938(5) 0.108(3) Uani 1 1 d .
H23A H 0.7723 0.1213 0.6500 0.162 Uiso 1 1 calc R
H23B H 0.7461 0.1471 0.5942 0.162 Uiso 1 1 calc R
H23C H 0.7882 0.1382 0.5664 0.162 Uiso 1 1 calc R
C24 C 0.3903(4) 0.1280(4) 0.1230(5) 0.14(2) Uani 0.50 1 d PG
C25 C 0.3539(3) 0.1106(4) 0.1296(6) 0.114(10) Uani 0.50 1 d PG
C26 C 0.3274(3) 0.1389(4) 0.1555(7) 0.108(8) Uani 0.50 1 d PGU
C27 C 0.3475(4) 0.1738(4) 0.1649(6) 0.25(3) Uani 0.50 1 d PG
C28 C 0.3863(4) 0.1671(4) 0.1447(7) 0.121(12) Uani 0.50 1 d PG
C29 C 0.4268(5) 0.1085(5) 0.0973(9) 0.21(2) Uani 0.50 1 d PG
C30 C 0.3448(5) 0.0693(5) 0.1123(13) 0.37(4) Uani 0.50 1 d PG
C31 C 0.2854(4) 0.1328(6) 0.1705(13) 0.30(3) Uani 0.50 1 d PG
C32 C 0.3305(6) 0.2114(4) 0.1915(10) 0.24(3) Uani 0.50 1 d PG
C33 C 0.4179(5) 0.1963(5) 0.1462(15) 0.53(7) Uani 0.50 1 d PG

loop_
_atom_site_aniso_label
_atom_site_aniso_U_11
_atom_site_aniso_U_22
_atom_site_aniso_U_33
_atom_site_aniso_U_23
_atom_site_aniso_U_13
_atom_site_aniso_U_12
Co1 0.0344(4) 0.0521(5) 0.0431(4) -0.0091(4) 0.0005(3) -0.0009(3)
Co2 0.0637(6) 0.0637(6) 0.0793(9) 0.0110(5) -0.0110(5) 0.0121(7)
S1 0.0561(9) 0.0476(9) 0.0488(9) -0.0047(7) 0.0085(7) 0.0022(7)
S2 0.0625(10) 0.0629(10) 0.0452(8) -0.0038(7) -0.0013(7) 0.0202(8)
S3 0.0849(14) 0.0563(11) 0.0958(14) 0.0037(10) 0.0108(11) -0.0053(10)
N1 0.035(2) 0.039(2) 0.038(2) -0.0020(19) -0.0006(19) -0.0012(19)
N2 0.049(2) 0.049(2) 0.055(4) 0.011(2) -0.011(2) -0.002(3)
N3 0.043(2) 0.043(2) 0.056(4) 0.009(2) -0.009(2) -0.008(3)
N4 0.043(3) 0.042(3) 0.056(3) 0.009(2) -0.011(2) -0.005(2)
B1 0.038(4) 0.052(4) 0.048(4) 0.004(3) -0.010(3) 0.000(3)
B2 0.044(4) 0.069(5) 0.053(4) -0.010(4) 0.006(3) 0.007(4)
B3 0.069(5) 0.064(5) 0.057(4) -0.027(4) 0.005(4) 0.004(4)
B4 0.047(4) 0.073(5) 0.060(5) -0.017(4) -0.018(3) -0.006(4)
B5 0.057(5) 0.088(6) 0.037(4) -0.002(4) -0.003(3) 0.001(4)
B6 0.050(4) 0.065(5) 0.050(4) 0.007(4) -0.001(3) -0.004(4)
B7 0.042(4) 0.086(6) 0.070(5) 0.009(4) 0.006(4) 0.005(4)
B8 0.066(5) 0.090(6) 0.053(4) -0.024(4) 0.016(4) 0.006(4)
B9 0.077(6) 0.096(6) 0.049(4) -0.026(4) -0.010(4) 0.004(5)
B10 0.069(5) 0.088(6) 0.036(4) -0.003(4) 0.006(4) 0.001(4)
B11 0.076(5) 0.076(5) 0.100(10) -0.006(5) 0.006(5) 0.031(7)
B12 0.099(7) 0.064(6) 0.122(8) -0.017(6) 0.004(7) 0.012(5)
B13 0.094(7) 0.070(6) 0.098(7) -0.009(5) -0.016(6) -0.004(5)
B14 0.052(4) 0.052(4) 0.088(8) 0.009(4) -0.009(4) -0.001(5)
B15 0.108(7) 0.108(7) 0.108(12) -0.017(6) 0.017(6) 0.039(9)
B16 0.102(8) 0.104(8) 0.087(7) -0.004(6) -0.008(6) 0.004(6)
B17 0.090(6) 0.090(6) 0.069(8) 0.008(5) -0.008(5) 0.003(8)
C1 0.041(3) 0.050(3) 0.042(3) -0.008(3) 0.000(2) -0.002(3)
C2 0.038(3) 0.059(4) 0.036(3) -0.005(3) -0.006(2) 0.006(3)
C3 0.066(4) 0.059(4) 0.082(5) 0.000(4) 0.002(4) 0.006(3)
C4 0.042(3) 0.044(3) 0.047(3) 0.004(3) -0.001(3) -0.005(3)
C5 0.041(3) 0.041(3) 0.052(5) 0.008(3) -0.008(3) -0.009(4)
C6 0.044(3) 0.041(3) 0.051(3) 0.005(3) -0.010(3) 0.001(3)
C7 0.041(3) 0.036(3) 0.067(4) 0.009(3) -0.009(3) -0.006(2)
C8 0.038(3) 0.043(3) 0.046(3) 0.005(3) -0.005(2) -0.007(2)
C9 0.047(3) 0.044(3) 0.049(3) 0.013(3) -0.009(3) -0.007(3)
C10 0.040(3) 0.041(3) 0.052(3) 0.009(3) -0.005(3) -0.006(3)
C11 0.053(4) 0.047(3) 0.065(4) 0.018(3) -0.009(3) -0.004(3)
C12 0.044(3) 0.047(3) 0.068(4) 0.018(3) -0.007(3) -0.010(3)
C13 0.042(3) 0.042(3) 0.055(5) 0.005(3) -0.005(3) -0.003(4)
C14 0.036(3) 0.106(6) 0.061(4) -0.002(4) 0.004(3) 0.003(4)
C15 0.044(4) 0.070(5) 0.091(5) -0.023(4) 0.029(4) 0.003(3)
C16 0.035(3) 0.114(6) 0.044(4) -0.024(4) 0.010(3) -0.010(4)
C17 0.040(3) 0.079(5) 0.057(4) 0.003(4) 0.013(3) 0.002(3)
C18 0.039(3) 0.062(4) 0.074(5) -0.014(3) 0.010(3) -0.014(3)
C19 0.045(4) 0.204(11) 0.113(7) 0.058(7) -0.018(4) 0.004(5)
C20 0.111(7) 0.073(6) 0.221(12) -0.026(7) 0.071(8) 0.012(5)
C21 0.071(5) 0.327(16) 0.060(5) -0.080(7) 0.023(4) -0.056(8)
C22 0.077(6) 0.156(9) 0.124(7) 0.073(7) 0.043(5) 0.024(6)
C23 0.082(6) 0.121(7) 0.121(7) -0.060(6) 0.029(5) -0.046(5)
C24 0.14(3) 0.22(4) 0.058(10) 0.011(14) -0.028(14) 0.11(3)
C25 0.16(3) 0.10(2) 0.09(2) -0.021(15) -0.066(18) 0.013(14)
C26 0.028(8) 0.18(2) 0.116(18) 0.026(17) -0.046(10) 0.007(10)
C27 0.18(3) 0.51(9) 0.058(12) -0.01(3) -0.037(19) 0.21(5)
C28 0.11(2) 0.19(3) 0.066(14) -0.011(17) 0.007(14) 0.01(2)
C29 0.19(3) 0.37(5) 0.075(12) 0.000(18) 0.022(14) 0.14(4)
C30 0.76(11) 0.10(2) 0.23(4) 0.09(2) -0.37(6) -0.17(4)
C31 0.09(2) 0.62(10) 0.18(3) 0.13(5) -0.06(2) -0.12(4)
C32 0.38(6) 0.16(3) 0.17(2) 0.052(18) 0.00(2) 0.20(4)
C33 0.83(13) 0.61(10) 0.14(3) 0.02(4) 0.07(5) -0.66(10)

loop_
_atom_type_symbol
_atom_type_description
_atom_type_scat_dispersion_real
_atom_type_scat_dispersion_imag
_atom_type_scat_source
C C 0.0033 0.0016 'International Tables Vol C Tables 4.2.6.8 and 6.1.1.4'
H H 0.0000 0.0000 'International Tables Vol C Tables 4.2.6.8 and 6.1.1.4'
B B 0.0013 0.0007 'International Tables Vol C Tables 4.2.6.8 and 6.1.1.4'
N N 0.0061 0.0033 'International Tables Vol C Tables 4.2.6.8 and 6.1.1.4'
S S 0.1246 0.1234 'International Tables Vol C Tables 4.2.6.8 and 6.1.1.4'
Co Co 0.3494 0.9721 'International Tables Vol C Tables 4.2.6.8 and 6.1.1.4'

loop_
_geom_angle_atom_site_label_1
_geom_angle_atom_site_label_2
_geom_angle_atom_site_label_3
_geom_angle
_geom_angle_site_symmetry_1
_geom_angle_site_symmetry_3
N1 Co1 C15 103.8(2) . .
N1 Co1 C17 110.0(2) . .
C15 Co1 C17 67.6(3) . .
N1 Co1 C16 88.3(2) . .
C15 Co1 C16 39.8(3) . .
C17 Co1 C16 39.8(3) . .
N1 Co1 C18 150.1(2) . .
C15 Co1 C18 67.2(2) . .
C17 Co1 C18 40.1(2) . .
C16 Co1 C18 66.4(2) . .
N1 Co1 C14 144.0(2) . .
C15 Co1 C14 40.4(3) . .
C17 Co1 C14 66.4(3) . .
C16 Co1 C14 66.1(2) . .
C18 Co1 C14 38.7(3) . .
N1 Co1 S2 93.78(13) . .
C15 Co1 S2 99.5(2) . .
C17 Co1 S2 154.83(18) . .
C16 Co1 S2 137.7(2) . .
C18 Co1 S2 115.5(2) . .
C14 Co1 S2 89.61(19) . .
N1 Co1 S1 93.06(13) . .
C15 Co1 S1 157.58(19) . .
C17 Co1 S1 92.95(19) . .
C16 Co1 S1 128.3(2) . .
C18 Co1 S1 90.86(18) . .
C14 Co1 S1 122.5(2) . .
S2 Co1 S1 93.89(6) . .
N2 Co2 C25 102.1(4) . .
N2 Co2 C25 102.1(4) . 15_665
C25 Co2 C25 50.1(7) . 15_665
N2 Co2 C24 90.4(4) . 15_665
C25 Co2 C24 17.6(6) . 15_665
C25 Co2 C24 39.5(2) 15_665 15_665
N2 Co2 C24 90.4(4) . .
C25 Co2 C24 39.51(16) . .
C25 Co2 C24 17.6(5) 15_665 .
C24 Co2 C24 24.8(8) 15_665 .
N2 Co2 C26 140.3(4) . 15_665
C25 Co2 C26 64.1(5) . 15_665
C25 Co2 C26 39.5(2) 15_665 15_665
C24 Co2 C26 65.7(4) 15_665 15_665
C24 Co2 C26 54.5(2) . 15_665
N2 Co2 C26 140.3(4) . .
C25 Co2 C26 39.50(18) . .
C25 Co2 C26 64.1(5) 15_665 .
C24 Co2 C26 54.5(3) 15_665 .
C24 Co2 C26 65.7(2) . .
C26 Co2 C26 46.5(7) 15_665 .
N2 Co2 C28 115.8(4) . 15_665
C25 Co2 C28 21.0(3) . 15_665
C25 Co2 C28 65.3(3) 15_665 15_665
C24 Co2 C28 38.6(4) 15_665 15_665
C24 Co2 C28 58.7(5) . 15_665
C26 Co2 C28 64.8(3) 15_665 15_665
C26 Co2 C28 24.8(3) . 15_665
N2 Co2 C28 115.8(4) . .
C25 Co2 C28 65.3(2) . .
C25 Co2 C28 21.0(4) 15_665 .
C24 Co2 C28 58.7(7) 15_665 .
C24 Co2 C28 38.65(19) . .
C26 Co2 C28 24.8(4) 15_665 .
C26 Co2 C28 64.8(3) . .
C28 Co2 C28 75.2(5) 15_665 .
N2 Co2 C27 153.4(4) . 15_665
C25 Co2 C27 51.5(3) . 15_665
C25 Co2 C27 65.3(4) 15_665 15_665
C24 Co2 C27 64.8(3) 15_665 15_665
C24 Co2 C27 71.2(3) . 15_665
C26 Co2 C27 38.6(2) 15_665 15_665
C26 Co2 C27 13.4(6) . 15_665
C28 Co2 C27 38.2(4) 15_665 15_665
C28 Co2 C27 60.6(6) . 15_665
N2 Co2 C27 153.4(4) . .
C25 Co2 C27 65.3(2) . .
C25 Co2 C27 51.5(3) 15_665 .
C24 Co2 C27 71.2(4) 15_665 .
C24 Co2 C27 64.8(3) . .
C26 Co2 C27 13.4(5) 15_665 .
C26 Co2 C27 38.63(17) . .
C28 Co2 C27 60.6(5) 15_665 .
C28 Co2 C27 38.2(2) . .
C27 Co2 C27 28.1(8) 15_665 .
N2 Co2 S3 93.27(15) . .
C25 Co2 S3 154.0(4) . .
C25 Co2 S3 106.5(3) 15_665 .
C24 Co2 S3 145.5(4) 15_665 .
C24 Co2 S3 120.8(4) . .
C26 Co2 S3 90.7(3) 15_665 .
C26 Co2 S3 126.0(4) . .
C28 Co2 S3 150.7(3) 15_665 .
C28 Co2 S3 89.2(4) . .
C27 Co2 S3 112.5(3) 15_665 .
C27 Co2 S3 91.8(4) . .
C1 S1 Co1 105.35(19) . .
C2 S2 Co1 105.22(19) . .
C3 S3 Co2 105.9(2) . .
C10 N1 C6 117.2(4) . .
C10 N1 Co1 119.8(3) . .
C6 N1 Co1 123.0(3) . .
C11 N2 C11 117.1(7) . 15_665
C11 N2 Co2 121.4(3) . .
C11 N2 Co2 121.4(3) 15_665 .
C4 N3 C4 113.7(6) 15_665 .
C5 N4 C4 114.5(5) . .
C1 B1 C2 57.6(3) . .
C1 B1 B6 105.7(4) . .
C2 B1 B6 59.3(3) . .
C1 B1 B2 59.3(4) . .
C2 B1 B2 105.8(5) . .
B6 B1 B2 108.4(5) . .
C1 B1 B7 106.1(5) . .
C2 B1 B7 105.8(4) . .
B6 B1 B7 59.8(4) . .
B2 B1 B7 60.5(4) . .
C1 B2 B1 58.8(3) . .
C1 B2 B7 105.2(5) . .
B1 B2 B7 59.8(4) . .
C1 B2 B8 104.8(5) . .
B1 B2 B8 106.9(5) . .
B7 B2 B8 59.3(4) . .
C1 B2 B3 58.7(4) . .
B1 B2 B3 107.6(5) . .
B7 B2 B3 108.0(5) . .
B8 B2 B3 60.2(4) . .
C1 B3 B4 59.3(4) . .
C1 B3 B2 58.7(4) . .
B4 B3 B2 108.0(5) . .
C1 B3 B8 104.5(5) . .
B4 B3 B8 106.8(6) . .
B2 B3 B8 59.9(4) . .
C1 B3 B9 104.2(5) . .
B4 B3 B9 59.1(4) . .
B2 B3 B9 106.8(6) . .
B8 B3 B9 59.0(5) . .
C2 B4 C1 57.4(3) . .
C2 B4 B5 59.6(4) . .
C1 B4 B5 105.5(5) . .
C2 B4 B9 104.5(5) . .
C1 B4 B9 105.8(5) . .
B5 B4 B9 58.1(5) . .
C2 B4 B3 105.5(5) . .
C1 B4 B3 58.9(4) . .
B5 B4 B3 108.2(6) . .
B9 B4 B3 61.6(4) . .
B9 B5 C2 106.1(5) . .
B9 B5 B10 60.0(5) . .
C2 B5 B10 105.0(5) . .
B9 B5 B4 61.0(5) . .
C2 B5 B4 58.8(4) . .
B10 B5 B4 108.4(6) . .
B9 B5 B6 107.9(6) . .
C2 B5 B6 58.8(4) . .
B10 B5 B6 59.4(4) . .
B4 B5 B6 107.7(5) . .
C2 B6 B10 105.4(5) . .
C2 B6 B7 105.9(5) . .
B10 B6 B7 60.2(4) . .
C2 B6 B1 59.0(3) . .
B10 B6 B1 108.1(5) . .
B7 B6 B1 60.2(4) . .
C2 B6 B5 59.1(4) . .
B10 B6 B5 59.7(4) . .
B7 B6 B5 108.1(6) . .
B1 B6 B5 108.0(5) . .
B6 B7 B8 107.3(5) . .
B6 B7 B10 59.8(4) . .
B8 B7 B10 59.3(5) . .
B6 B7 B1 60.0(4) . .
B8 B7 B1 107.7(5) . .
B10 B7 B1 107.6(5) . .
B6 B7 B2 107.9(5) . .
B8 B7 B2 60.5(4) . .
B10 B7 B2 107.9(5) . .
B1 B7 B2 59.7(4) . .
B10 B8 B7 60.4(5) . .
B10 B8 B9 59.2(5) . .
B7 B8 B9 107.8(6) . .
B10 B8 B2 108.5(5) . .
B7 B8 B2 60.2(4) . .
B9 B8 B2 108.4(5) . .
B10 B8 B3 108.6(6) . .
B7 B8 B3 108.4(5) . .
B9 B8 B3 61.0(5) . .
B2 B8 B3 59.9(4) . .
B5 B9 B10 61.3(5) . .
B5 B9 B4 60.9(4) . .
B10 B9 B4 109.3(5) . .
B5 B9 B8 108.9(6) . .
B10 B9 B8 59.6(5) . .
B4 B9 B8 107.7(5) . .
B5 B9 B3 108.6(5) . .
B10 B9 B3 108.1(6) . .
B4 B9 B3 59.3(4) . .
B8 B9 B3 60.0(4) . .
B9 B10 B8 61.2(5) . .
B9 B10 B6 108.0(5) . .
B8 B10 B6 108.2(5) . .
B9 B10 B5 58.6(4) . .
B8 B10 B5 108.0(5) . .
B6 B10 B5 60.9(4) . .
B9 B10 B7 109.3(6) . .
B8 B10 B7 60.3(5) . .
B6 B10 B7 60.0(4) . .
B5 B10 B7 108.9(5) . .
C3 B11 C3 57.6(6) . 15_665
C3 B11 B12 58.5(4) . .
C3 B11 B12 105.1(7) 15_665 .
C3 B11 B12 105.1(7) . 15_665
C3 B11 B12 58.5(4) 15_665 15_665
B12 B11 B12 108.8(10) . 15_665
C3 B11 B15 103.8(8) . .
C3 B11 B15 103.8(8) 15_665 .
B12 B11 B15 60.0(5) . .
B12 B11 B15 60.0(5) 15_665 .
C3 B12 B13 58.3(5) . .
C3 B12 B11 59.0(5) . .
B13 B12 B11 107.0(7) . .
C3 B12 B15 104.4(7) . .
B13 B12 B15 105.3(8) . .
B11 B12 B15 60.1(7) . .
C3 B12 B16 104.3(6) . .
B13 B12 B16 59.0(6) . .
B11 B12 B16 107.4(8) . .
B15 B12 B16 58.7(7) . .
C3 B13 B14 59.4(5) . .
C3 B13 B17 106.7(7) . .
B14 B13 B17 60.3(6) . .
C3 B13 B16 106.6(7) . .
B14 B13 B16 108.7(7) . .
B17 B13 B16 60.3(6) . .
C3 B13 B12 59.0(5) . .
B14 B13 B12 108.8(7) . .
B17 B13 B12 109.6(8) . .
B16 B13 B12 61.1(6) . .
C3 B14 C3 58.4(6) 15_665 .
C3 B14 B13 59.2(5) 15_665 15_665
C3 B14 B13 106.2(7) . 15_665
C3 B14 B13 106.2(7) 15_665 .
C3 B14 B13 59.2(5) . .
B13 B14 B13 108.3(10) 15_665 .
C3 B14 B17 106.5(7) 15_665 .
C3 B14 B17 106.5(7) . .
B13 B14 B17 60.3(5) 15_665 .
B13 B14 B17 60.3(5) . .
B16 B15 B16 60.7(9) . 15_665
B16 B15 B12 61.1(6) . .
B16 B15 B12 109.8(9) 15_665 .
B16 B15 B12 109.8(9) . 15_665
B16 B15 B12 61.1(6) 15_665 15_665
B12 B15 B12 108.7(10) . 15_665
B16 B15 B11 109.2(8) . .
B16 B15 B11 109.2(8) 15_665 .
B12 B15 B11 59.9(5) . .
B12 B15 B11 59.9(5) 15_665 .
B15 B16 B13 107.1(8) . .
B15 B16 B17 107.3(8) . .
B13 B16 B17 59.5(6) . .
B15 B16 B16 59.7(4) . 15_665
B13 B16 B16 107.2(5) . 15_665
B17 B16 B16 59.8(4) . 15_665
B15 B16 B12 60.2(6) . .
B13 B16 B12 59.8(5) . .
B17 B16 B12 107.9(8) . .
B16 B16 B12 108.2(5) 15_665 .
B13 B17 B13 107.0(9) 15_665 .
B13 B17 B14 59.4(5) 15_665 .
B13 B17 B14 59.4(5) . .
B13 B17 B16 60.1(5) 15_665 15_665
B13 B17 B16 108.0(9) . 15_665
B14 B17 B16 107.8(8) . 15_665
B13 B17 B16 108.0(9) 15_665 .
B13 B17 B16 60.1(5) . .
B14 B17 B16 107.8(8) . .
B16 B17 B16 60.3(8) 15_665 .
C2 C1 B1 61.4(3) . .
C2 C1 B2 110.9(4) . .
B1 C1 B2 61.9(4) . .
C2 C1 B3 110.6(4) . .
B1 C1 B3 113.2(5) . .
B2 C1 B3 62.5(4) . .
C2 C1 B4 61.0(4) . .
B1 C1 B4 113.0(5) . .
B2 C1 B4 113.1(5) . .
B3 C1 B4 61.8(4) . .
C2 C1 S1 117.4(4) . .
B1 C1 S1 117.0(4) . .
B2 C1 S1 121.6(4) . .
B3 C1 S1 122.1(4) . .
B4 C1 S1 117.9(4) . .
C1 C2 B4 61.6(4) . .
C1 C2 B1 60.9(3) . .
B4 C2 B1 113.1(5) . .
C1 C2 B6 110.2(4) . .
B4 C2 B6 112.7(5) . .
B1 C2 B6 61.6(4) . .
C1 C2 B5 110.4(4) . .
B4 C2 B5 61.6(4) . .
B1 C2 B5 112.6(4) . .
B6 C2 B5 62.1(4) . .
C1 C2 S2 117.9(4) . .
B4 C2 S2 117.1(4) . .
B1 C2 S2 118.2(4) . .
B6 C2 S2 122.3(4) . .
B5 C2 S2 121.7(4) . .
C3 C3 B13 109.8(4) 15_665 .
C3 C3 B14 60.8(3) 15_665 .
B13 C3 B14 61.4(5) . .
C3 C3 B12 111.2(4) 15_665 .
B13 C3 B12 62.7(5) . .
B14 C3 B12 113.4(7) . .
C3 C3 B11 61.2(3) 15_665 .
B13 C3 B11 113.3(7) . .
B14 C3 B11 112.9(6) . .
B12 C3 B11 62.5(5) . .
C3 C3 S3 117.3(2) 15_665 .
B13 C3 S3 123.0(5) . .
B14 C3 S3 118.1(5) . .
B12 C3 S3 121.2(5) . .
B11 C3 S3 116.5(6) . .
N3 C4 N4 125.9(5) . .
N3 C4 C8 117.0(5) . .
N4 C4 C8 116.9(4) . .
N4 C5 N4 125.5(7) . 15_665
N4 C5 C13 117.1(3) . .
N4 C5 C13 117.1(3) 15_665 .
N1 C6 C7 122.6(5) . .
C8 C7 C6 119.0(5) . .
C9 C8 C7 119.0(5) . .
C9 C8 C4 120.0(5) . .
C7 C8 C4 121.0(5) . .
C8 C9 C10 119.0(5) . .
N1 C10 C9 123.0(5) . .
N2 C11 C12 123.0(6) . .
C11 C12 C13 119.9(6) . .
C12 C13 C12 116.9(7) 15_665 .
C12 C13 C5 121.5(4) 15_665 .
C12 C13 C5 121.5(4) . .
C18 C14 C15 108.8(6) . .
C18 C14 C19 124.5(7) . .
C15 C14 C19 126.7(8) . .
C18 C14 Co1 70.4(3) . .
C15 C14 Co1 68.4(3) . .
C19 C14 Co1 129.5(5) . .
C16 C15 C14 106.5(6) . .
C16 C15 C20 125.3(8) . .
C14 C15 C20 127.8(8) . .
C16 C15 Co1 71.0(3) . .
C14 C15 Co1 71.2(3) . .
C20 C15 Co1 127.9(5) . .
C15 C16 C17 109.2(5) . .
C15 C16 C21 122.6(8) . .
C17 C16 C21 128.1(8) . .
C15 C16 Co1 69.2(3) . .
C17 C16 Co1 69.9(3) . .
C21 C16 Co1 128.1(4) . .
C16 C17 C18 106.8(6) . .
C16 C17 C22 126.1(7) . .
C18 C17 C22 126.9(7) . .
C16 C17 Co1 70.4(4) . .
C18 C17 Co1 70.4(3) . .
C22 C17 Co1 127.4(4) . .
C14 C18 C17 108.5(6) . .
C14 C18 C23 124.8(7) . .
C17 C18 C23 126.5(7) . .
C14 C18 Co1 71.0(4) . .
C17 C18 Co1 69.5(3) . .
C23 C18 Co1 129.9(5) . .
C25 C24 C24 131.5(19) 15_665 15_665
C25 C24 C25 111.7(18) 15_665 .
C24 C24 C25 19.9(4) 15_665 .
C25 C24 C28 5.6(12) 15_665 .
C24 C24 C28 127.8(4) 15_665 .
C25 C24 C28 108.0 . .
C25 C24 C29 122.2(18) 15_665 .
C24 C24 C29 106.2(4) 15_665 .
C25 C24 C29 126.0 . .
C28 C24 C29 126.0 . .
C25 C24 C30 61(2) 15_665 15_665
C24 C24 C30 167.5(3) 15_665 15_665
C25 C24 C30 171.6(2) . 15_665
C28 C24 C30 64.6(3) . 15_665
C29 C24 C30 61.5(3) . 15_665
C25 C24 C26 30.3(13) 15_665 15_665
C24 C24 C26 101.4(8) 15_665 15_665
C25 C24 C26 81.5(8) . 15_665
C28 C24 C26 26.5(8) . 15_665
C29 C24 C26 152.4(8) . 15_665
C30 C24 C26 90.9(10) 15_665 15_665
C25 C24 C29 177.1(11) 15_665 15_665
C24 C24 C29 47.5(6) 15_665 15_665
C25 C24 C29 67.3(9) . 15_665
C28 C24 C29 175.1(8) . 15_665
C29 C24 C29 58.7(9) . 15_665
C30 C24 C29 120.2(7) 15_665 15_665
C26 C24 C29 148.9(13) 15_665 15_665
C25 C24 Co2 78.2(8) 15_665 .
C24 C24 Co2 77.6(4) 15_665 .
C25 C24 Co2 69.0(4) . .
C28 C24 Co2 72.8(4) . .
C29 C24 Co2 123.9(3) . .
C30 C24 Co2 110.7(5) 15_665 .
C26 C24 Co2 62.8(4) 15_665 .
C29 C24 Co2 103.7(7) 15_665 .
C24 C25 C28 170(2) 15_665 15_665
C24 C25 C26 136.5(17) 15_665 .
C28 C25 C26 36.7(16) 15_665 .
C24 C25 C24 28.6(18) 15_665 .
C28 C25 C24 144.1(16) 15_665 .
C26 C25 C24 108.0 . .
C24 C25 C30 97.5(18) 15_665 .
C28 C25 C30 89.6(16) 15_665 .
C26 C25 C30 126.0 . .
C24 C25 C30 126.0 . .
C24 C25 C25 48.5(18) 15_665 15_665
C28 C25 C25 124.6(16) 15_665 15_665
C26 C25 C25 88.2 . 15_665
C24 C25 C25 19.9 . 15_665
C30 C25 C25 145.8 . 15_665
C24 C25 C27 127(2) 15_665 15_665
C28 C25 C27 45.8(9) 15_665 15_665
C26 C25 C27 9.3(10) . 15_665
C24 C25 C27 98.7(10) . 15_665
C30 C25 C27 135.3(10) . 15_665
C25 C25 C27 78.9(10) 15_665 15_665
C24 C25 C29 41.4(10) 15_665 15_665
C28 C25 C29 145(2) 15_665 15_665
C26 C25 C29 177.5(10) . 15_665
C24 C25 C29 69.9(12) . 15_665
C30 C25 C29 56.1(12) . 15_665
C25 C25 C29 89.8(12) 15_665 15_665
C27 C25 C29 168.5(16) 15_665 15_665
C24 C25 C33 148(2) 15_665 15_665
C28 C25 C33 38.4(14) 15_665 15_665
C26 C25 C33 74.9(3) . 15_665
C24 C25 C33 174.90(13) . 15_665
C30 C25 C33 51.2(3) . 15_665
C25 C25 C33 162.9(3) 15_665 15_665
C27 C25 C33 84.1(8) 15_665 15_665
C29 C25 C33 107.0(13) 15_665 15_665
C24 C25 Co2 84.2(12) 15_665 .
C28 C25 Co2 85.9(9) 15_665 .
C26 C25 Co2 71.6(3) . .
C24 C25 Co2 71.5(4) . .
C30 C25 Co2 122.6(4) . .
C25 C25 Co2 65.0(4) 15_665 .
C27 C25 Co2 66.8(5) 15_665 .
C29 C25 Co2 106.3(6) 15_665 .
C33 C25 Co2 106.0(4) 15_665 .
C27 C26 C28 170(3) 15_665 15_665
C27 C26 C27 36(3) 15_665 .
C28 C26 C27 138.0(14) 15_665 .
C27 C26 C25 144(3) 15_665 .
C28 C26 C25 30.4(14) 15_665 .
C27 C26 C25 108.0 . .
C27 C26 C31 90(3) 15_665 .
C28 C26 C31 95.8(14) 15_665 .
C27 C26 C31 126.0 . .
C25 C26 C31 126.0 . .
C27 C26 C26 52(3) 15_665 15_665
C28 C26 C26 122.0(14) 15_665 15_665
C27 C26 C26 16.3 . 15_665
C25 C26 C26 91.8 . 15_665
C31 C26 C26 142.2 . 15_665
C27 C26 C32 44.4(16) 15_665 15_665
C28 C26 C32 141(3) 15_665 15_665
C27 C26 C32 80.1(14) . 15_665
C25 C26 C32 171.7(14) . 15_665
C31 C26 C32 45.9(14) . 15_665
C26 C26 C32 96.3(14) 15_665 15_665
C27 C26 C24 130(3) 15_665 15_665
C28 C26 C24 43.5(9) 15_665 15_665
C27 C26 C24 94.8(8) . 15_665
C25 C26 C24 13.2(8) . 15_665
C31 C26 C24 139.2(8) . 15_665
C26 C26 C24 78.6(8) 15_665 15_665
C32 C26 C24 174.4(16) 15_665 15_665
C27 C26 Co2 89.5(16) 15_665 .
C28 C26 Co2 80.9(7) 15_665 .
C27 C26 Co2 72.8(5) . .
C25 C26 Co2 68.9(3) . .
C31 C26 Co2 123.9(4) . .
C26 C26 Co2 66.7(5) 15_665 .
C32 C26 Co2 113.1(7) 15_665 .
C24 C26 Co2 62.7(4) 15_665 .
C26 C27 C27 128(3) 15_665 15_665
C26 C27 C26 112(3) 15_665 .
C27 C27 C26 16.3 15_665 .
C26 C27 C28 6.3(15) 15_665 .
C27 C27 C28 124.2 15_665 .
C26 C27 C28 108.0 . .
C26 C27 C32 122(3) 15_665 .
C27 C27 C32 109.8 15_665 .
C26 C27 C32 126.0 . .
C28 C27 C32 126.0 . .
C26 C27 C31 71(3) 15_665 15_665
C27 C27 C31 160.4(4) 15_665 15_665
C26 C27 C31 175.0(3) . 15_665
C28 C27 C31 75.3(4) . 15_665
C32 C27 C31 50.8(4) . 15_665
C26 C27 C25 27(2) 15_665 15_665
C27 C27 C25 101.1(8) 15_665 15_665
C26 C27 C25 84.8(8) . 15_665
C28 C27 C25 23.2(8) . 15_665
C32 C27 C25 149.1(8) . 15_665
C31 C27 C25 98.3(11) 15_665 15_665
C26 C27 Co2 77.1(12) 15_665 .
C27 C27 Co2 76.0(4) 15_665 .
C26 C27 Co2 68.6(4) . .
C28 C27 Co2 70.9(4) . .
C32 C27 Co2 126.1(3) . .
C31 C27 Co2 116.3(6) 15_665 .
C25 C27 Co2 61.8(4) 15_665 .
C25 C28 C26 113(3) 15_665 15_665
C25 C28 C27 111.0(16) 15_665 .
C26 C28 C27 3.4(10) 15_665 .
C25 C28 C24 4.6(12) 15_665 .
C26 C28 C24 110.0(15) 15_665 .
C27 C28 C24 108.0 . .
C25 C28 C33 122.9(16) 15_665 .
C26 C28 C33 123.9(15) 15_665 .
C27 C28 C33 126.0 . .
C24 C28 C33 126.0 . .
C25 C28 C30 63.0(8) 15_665 15_665
C26 C28 C30 172.4(11) 15_665 15_665
C27 C28 C30 173.0(9) . 15_665
C24 C28 C30 66.2(11) . 15_665
C33 C28 C30 59.9(11) . 15_665
C25 C28 C31 166(2) 15_665 15_665
C26 C28 C31 54.4(6) 15_665 15_665
C27 C28 C31 56.6(10) . 15_665
C24 C28 C31 164.2(10) . 15_665
C33 C28 C31 69.5(10) . 15_665
C30 C28 C31 128.8(17) 15_665 15_665
C25 C28 Co2 73.1(11) 15_665 .
C26 C28 Co2 74.3(10) 15_665 .
C27 C28 Co2 70.9(3) . .
C24 C28 Co2 68.6(4) . .
C33 C28 Co2 126.0(4) . .
C30 C28 Co2 109.1(6) 15_665 .
C31 C28 Co2 106.0(6) 15_665 .
C24 C29 C30 65.4(8) . 15_665
C24 C29 C29 73.8 . 15_665
C30 C29 C29 139.1(8) 15_665 15_665
C24 C29 C25 16.4(8) . 15_665
C30 C29 C25 49.0(3) 15_665 15_665
C29 C29 C25 90.2(8) 15_665 15_665
C24 C29 C24 26.3(6) . 15_665
C30 C29 C24 91.7(4) 15_665 15_665
C29 C29 C24 47.5(6) 15_665 15_665
C25 C29 C24 42.7(3) 15_665 15_665
C25 C30 C33 81.7(10) . 15_665
C25 C30 C29 74.9(9) . 15_665
C33 C30 C29 155.7(16) 15_665 15_665
C25 C30 C28 27.4(8) . 15_665
C33 C30 C28 54.3(4) 15_665 15_665
C29 C30 C28 102.2(15) 15_665 15_665
C25 C30 C24 21.9(3) . 15_665
C33 C30 C24 103.4(10) 15_665 15_665
C29 C30 C24 53.1(12) 15_665 15_665
C28 C30 C24 49.2(7) 15_665 15_665
C32 C31 C26 79.7(13) 15_665 .
C32 C31 C27 61.3(17) 15_665 15_665
C26 C31 C27 18.4(4) . 15_665
C32 C31 C28 109.3(19) 15_665 15_665
C26 C31 C28 29.7(8) . 15_665
C27 C31 C28 48.1(5) 15_665 15_665
C32 C31 C33 155.5(19) 15_665 15_665
C26 C31 C33 76.8(9) . 15_665
C27 C31 C33 95.0(6) 15_665 15_665
C28 C31 C33 47.0(3) 15_665 15_665
C31 C32 C27 67.9(10) 15_665 .
C31 C32 C26 54.4(4) 15_665 15_665
C27 C32 C26 13.5(9) . 15_665
C28 C33 C30 65.8(11) . 15_665
C28 C33 C31 63.5(10) . 15_665
C30 C33 C31 128.7(17) 15_665 15_665
C28 C33 C25 18.7(2) . 15_665
C30 C33 C25 47.0(9) 15_665 15_665
C31 C33 C25 82.1(11) 15_665 15_665

loop_
_geom_bond_atom_site_label_1
_geom_bond_atom_site_label_2
_geom_bond_distance
_geom_bond_site_symmetry_2
Co1 N1 1.990(4) .
Co1 C15 2.060(6) .
Co1 C17 2.077(6) .
Co1 C16 2.083(6) .
Co1 C18 2.089(6) .
Co1 C14 2.096(6) .
Co1 S2 2.2585(18) .
Co1 S1 2.2617(16) .
Co2 N2 2.002(7) .
Co2 C25 2.074(10) .
Co2 C25 2.074(11) 15_665
Co2 C24 2.108(8) 15_665
Co2 C24 2.108(8) .
Co2 C26 2.109(11) 15_665
Co2 C26 2.109(9) .
Co2 C28 2.163(14) 15_665
Co2 C28 2.163(11) .
Co2 C27 2.163(10) 15_665
Co2 C27 2.163(9) .
Co2 S3 2.257(2) .
S1 C1 1.780(6) .
S2 C2 1.777(5) .
S3 C3 1.763(7) .
N1 C10 1.342(6) .
N1 C6 1.347(6) .
N2 C11 1.353(6) .
N2 C11 1.353(6) 15_665
N3 C4 1.343(6) 15_665
N3 C4 1.343(6) .
N4 C5 1.337(5) .
N4 C4 1.346(7) .
B1 C1 1.709(8) .
B1 C2 1.717(8) .
B1 B6 1.762(9) .
B1 B2 1.762(10) .
B1 B7 1.764(10) .
B2 C1 1.717(8) .
B2 B7 1.777(11) .
B2 B8 1.782(10) .
B2 B3 1.782(10) .
B3 C1 1.717(8) .
B3 B4 1.766(10) .
B3 B8 1.789(11) .
B3 B9 1.806(11) .
B4 C2 1.714(9) .
B4 C1 1.724(8) .
B4 B5 1.762(11) .
B4 B9 1.763(11) .
B5 B9 1.712(11) .
B5 C2 1.729(8) .
B5 B10 1.758(10) .
B5 B6 1.780(10) .
B6 C2 1.722(9) .
B6 B10 1.754(10) .
B6 B7 1.758(10) .
B7 B8 1.762(11) .
B7 B10 1.762(10) .
B8 B10 1.744(12) .
B8 B9 1.771(11) .
B9 B10 1.737(12) .
B11 C3 1.728(11) .
B11 C3 1.728(11) 15_665
B11 B12 1.786(13) .
B11 B12 1.786(13) 15_665
B11 B15 1.791(19) .
B12 C3 1.717(11) .
B12 B13 1.780(13) .
B12 B15 1.787(13) .
B12 B16 1.803(14) .
B13 C3 1.703(11) .
B13 B14 1.740(11) .
B13 B17 1.755(12) .
B13 B16 1.766(14) .
B14 C3 1.707(11) 15_665
B14 C3 1.707(11) .
B14 B13 1.740(11) 15_665
B14 B17 1.756(17) .
B15 B16 1.759(16) .
B15 B16 1.759(16) 15_665
B15 B12 1.787(13) 15_665
B16 B17 1.769(15) .
B16 B16 1.78(2) 15_665
B17 B13 1.755(12) 15_665
B17 B16 1.769(15) 15_665
C1 C2 1.651(8) .
C3 C3 1.664(13) 15_665
C4 C8 1.498(7) .
C5 N4 1.337(5) 15_665
C5 C13 1.487(10) .
C6 C7 1.381(7) .
C7 C8 1.375(7) .
C8 C9 1.368(7) .
C9 C10 1.379(7) .
C11 C12 1.358(8) .
C12 C13 1.398(6) .
C13 C12 1.398(6) 15_665
C14 C18 1.386(9) .
C14 C15 1.436(9) .
C14 C19 1.508(9) .
C15 C16 1.409(9) .
C15 C20 1.501(10) .
C16 C17 1.414(9) .
C16 C21 1.497(9) .
C17 C18 1.430(9) .
C17 C22 1.477(10) .
C18 C23 1.472(9) .
C24 C25 0.642(17) 15_665
C24 C24 0.90(3) 15_665
C24 C25 1.414(5) .
C24 C28 1.414(5) .
C24 C29 1.503(5) .
C24 C30 1.71(3) 15_665
C24 C26 1.931(8) 15_665
C24 C29 1.96(3) 15_665
C25 C24 0.64(2) 15_665
C25 C28 0.778(15) 15_665
C25 C26 1.414(5) .
C25 C30 1.503(5) .
C25 C25 1.76(3) 15_665
C25 C27 1.842(10) 15_665
C25 C29 1.924(7) 15_665
C25 C33 2.03(3) 15_665
C26 C27 0.50(2) 15_665
C26 C28 0.917(13) 15_665
C26 C27 1.414(5) .
C26 C31 1.503(5) .
C26 C26 1.67(3) 15_665
C26 C32 1.820(7) 15_665
C26 C24 1.931(11) 15_665
C27 C26 0.502(17) 15_665
C27 C27 1.05(3) 15_665
C27 C28 1.414(5) .
C27 C32 1.503(5) .
C27 C31 1.59(3) 15_665
C27 C25 1.842(7) 15_665
C28 C25 0.778(16) 15_665
C28 C26 0.917(16) 15_665
C28 C33 1.503(5) .
C28 C30 1.688(15) 15_665
C28 C31 1.839(14) 15_665
C29 C30 1.65(2) 15_665
C29 C29 1.74(4) 15_665
C29 C25 1.924(6) 15_665
C29 C24 1.96(2) 15_665
C30 C33 1.601(11) 15_665
C30 C29 1.65(3) 15_665
C30 C28 1.688(16) 15_665
C30 C24 1.71(3) 15_665
C31 C32 1.33(4) 15_665
C31 C27 1.59(3) 15_665
C31 C28 1.839(14) 15_665
C31 C33 1.925(11) 15_665
C32 C31 1.33(3) 15_665
C32 C26 1.820(7) 15_665
C33 C30 1.601(19) 15_665
C33 C31 1.925(18) 15_665
C33 C25 2.03(3) 15_665
